data_2201386
loop_
_publ_author_name
'Ya-Mei Guo'
'Miao Du'

_publ_section_title
;
 4-Amino-3,5-bis(4-pyridyl)-1,2,4-triazole
;
_journal_issue 9
_journal_name_full 'Acta Crystallographica Section E'
_journal_page_first o966
_journal_page_last o968
_journal_paper_doi 10.1107/S1600536802013521
_journal_volume 58
_journal_year 2002
_chemical_formula_iupac 'C12 H10 N6'
_chemical_formula_moiety 'C12 H10 N6'
_chemical_formula_sum 'C12 H10 N6'
_chemical_formula_weight 238.26
_chemical_name_systematic
;
4-amino-3,5-bis(4-pyridyl)-1,2,4-triazole
;
_space_group_IT_number 14
_symmetry_cell_setting monoclinic
_symmetry_space_group_name_Hall '-P 2ybc'
_symmetry_space_group_name_H-M 'P 1 21/c 1'
_cell_angle_alpha 90.00
_cell_angle_beta 105.936(6)
_cell_angle_gamma 90.00
_cell_formula_units_Z 4
_cell_length_a 13.176(4)
_cell_length_b 7.125(2)
_cell_length_c 11.859(4)
_cell_measurement_reflns_used 4216
_cell_measurement_temperature 293(2)
_cell_measurement_theta_max 25.02
_cell_measurement_theta_min 1.61
_cell_volume 1070.5(6)
_computing_cell_refinement 'SAINT (Bruker, 1998)'
_computing_data_collection 'SMART (Bruker, 1998)'
_computing_data_reduction SAINT
_computing_molecular_graphics SHELXTL
_computing_publication_material SHELXTL
_computing_structure_refinement SHELXTL
_computing_structure_solution 'SHELXTL (Bruker, 1998)'
_diffrn_measured_fraction_theta_full 46.82
_diffrn_measured_fraction_theta_max 25.02
_diffrn_measurement_device 'Bruker SMART 1000'
_diffrn_measurement_method \w
_diffrn_radiation_type 'Mo K\a'
_diffrn_radiation_wavelength 0.71073
_diffrn_reflns_av_R_equivalents 0.0797
_diffrn_reflns_limit_h_max 8
_diffrn_reflns_limit_h_min -15
_diffrn_reflns_limit_k_max 8
_diffrn_reflns_limit_k_min -8
_diffrn_reflns_limit_l_max 14
_diffrn_reflns_limit_l_min -11
_diffrn_reflns_number 4288
_diffrn_reflns_theta_full 46.82
_diffrn_reflns_theta_max 25.02
_diffrn_standards_decay_% 0
_diffrn_standards_interval_count none
_diffrn_standards_number 0
_exptl_absorpt_coefficient_mu 0.098
_exptl_absorpt_correction_T_max 0.9807
_exptl_absorpt_correction_T_min 0.9712
_exptl_absorpt_correction_type empirical
_exptl_absorpt_process_details 'SADABS (Sheldrick, 1997)'
_exptl_crystal_colour colorless
_exptl_crystal_density_diffrn 1.478
_exptl_crystal_density_meas ?
_exptl_crystal_description prism
_exptl_crystal_F_000 496
_exptl_crystal_size_max 0.30
_exptl_crystal_size_mid 0.20
_exptl_crystal_size_min 0.20
_refine_diff_density_max 0.245
_refine_diff_density_min -0.341
_refine_ls_goodness_of_fit_ref 1.000
_refine_ls_hydrogen_treatment constr
_refine_ls_number_parameters 163
_refine_ls_number_reflns 1884
_refine_ls_R_factor_all 0.1353
_refine_ls_R_factor_gt 0.0544
_refine_ls_shift/su_max <0.001
_refine_ls_shift/su_mean <0.001
_refine_ls_structure_factor_coef Fsqd
_refine_ls_weighting_details 'calc w = 1/[\s^2^(Fo^2^)+(0.076P)^2^] where P = (Fo^2^+2Fc^2^)/3'
_refine_ls_weighting_scheme calc
_refine_ls_wR_factor_gt 0.1223
_refine_ls_wR_factor_ref 0.1801
_reflns_number_gt 968
_reflns_number_total 1884
_reflns_threshold_expression I>2.0\s(I)
_cod_data_source_file ci6147.cif
_cod_data_source_block I
_cod_depositor_comments
;
The following automatic conversions were performed:

'_exptl_crystal_density_meas' value 'not measured' was changed to '?'
- the value is perceived as not measured.

Automatic conversion script
Id: cif_fix_values 3008 2015-01-20 13:52:24Z robertas 
;
_cod_original_cell_volume 1070.5(5)
_cod_original_sg_symbol_H-M 'P 21/c'
_cod_database_code 2201386
_cod_database_fobs_code 2201386

loop_
_symmetry_equiv_pos_as_xyz
'x, y, z'
'-x, y+1/2, -z+1/2'
'-x, -y, -z'
'x, -y-1/2, z-1/2'

loop_
_atom_site_label
_atom_site_fract_x
_atom_site_fract_y
_atom_site_fract_z
_atom_site_U_iso_or_equiv
_atom_site_adp_type
_atom_site_calc_flag
_atom_site_refinement_flags
_atom_site_occupancy
_atom_site_disorder_assembly
_atom_site_disorder_group
_atom_site_type_symbol
N1 0.6078(3) 0.1678(5) 0.9376(3) 0.0415(10) Uani d . 1 . . N
N2 0.2406(2) 0.1706(5) 0.6521(3) 0.0377(9) Uani d . 1 . . N
N3 0.1318(2) 0.1650(5) 0.6258(3) 0.0383(9) Uani d . 1 . . N
N4 0.1949(2) 0.1285(4) 0.8148(3) 0.0305(8) Uani d . 1 . . N
N5 0.1975(2) 0.0766(5) 0.9304(3) 0.0377(9) Uani d . 1 . . N
H5A 0.2270 -0.0378 0.9458 0.057 Uiso d R 1 . . H
H5B 0.2360 0.1605 0.9813 0.057 Uiso d R 1 . . H
N6 -0.2215(3) 0.1177(5) 0.7161(4) 0.0489(11) Uani d . 1 . . N
C1 0.4623(3) 0.0826(6) 0.7746(4) 0.0382(11) Uani d . 1 . . C
H1 0.4389 0.0277 0.7009 0.046 Uiso calc R 1 . . H
C2 0.5683(3) 0.0916(6) 0.8309(4) 0.0412(11) Uani d . 1 . . C
H2 0.6154 0.0421 0.7930 0.049 Uiso calc R 1 . . H
C3 0.5375(3) 0.2401(6) 0.9885(4) 0.0402(11) Uani d . 1 . . C
H3 0.5630 0.2952 1.0620 0.048 Uiso calc R 1 . . H
C4 0.4300(3) 0.2380(6) 0.9390(4) 0.0363(11) Uani d . 1 . . C
H4 0.3846 0.2901 0.9782 0.044 Uiso calc R 1 . . H
C5 0.3906(3) 0.1563(6) 0.8290(3) 0.0296(10) Uani d . 1 . . C
C6 0.2780(3) 0.1507(5) 0.7658(4) 0.0304(10) Uani d . 1 . . C
C7 0.1061(3) 0.1382(5) 0.7239(3) 0.0296(10) Uani d . 1 . . C
C8 -0.0051(3) 0.1256(5) 0.7280(4) 0.0305(10) Uani d . 1 . . C
C9 -0.0820(3) 0.0958(6) 0.6225(4) 0.0380(11) Uani d . 1 . . C
H9 -0.0628 0.0778 0.5535 0.046 Uiso calc R 1 . . H
C10 -0.1878(3) 0.0933(6) 0.6213(4) 0.0453(12) Uani d . 1 . . C
H10 -0.2380 0.0734 0.5500 0.054 Uiso calc R 1 . . H
C11 -0.1471(3) 0.1451(6) 0.8168(4) 0.0485(13) Uani d . 1 . . C
H11 -0.1688 0.1616 0.8844 0.058 Uiso calc R 1 . . H
C12 -0.0396(3) 0.1507(6) 0.8275(4) 0.0395(11) Uani d . 1 . . C
H12 0.0085 0.1710 0.9002 0.047 Uiso calc R 1 . . H

loop_
_atom_site_aniso_label
_atom_site_aniso_U_11
_atom_site_aniso_U_22
_atom_site_aniso_U_33
_atom_site_aniso_U_12
_atom_site_aniso_U_13
_atom_site_aniso_U_23
N1 0.033(2) 0.046(2) 0.043(2) -0.0001(18) 0.0069(18) -0.0003(19)
N2 0.029(2) 0.053(2) 0.031(2) -0.0043(17) 0.0086(15) -0.0007(18)
N3 0.0268(19) 0.057(2) 0.029(2) -0.0015(18) 0.0044(15) 0.0008(18)
N4 0.0321(19) 0.038(2) 0.0218(19) 0.0024(16) 0.0077(15) 0.0010(16)
N5 0.040(2) 0.047(2) 0.026(2) -0.0016(17) 0.0086(16) 0.0042(17)
N6 0.033(2) 0.058(3) 0.057(3) -0.0011(19) 0.014(2) 0.002(2)
C1 0.032(3) 0.047(3) 0.037(3) 0.001(2) 0.011(2) -0.004(2)
C2 0.034(3) 0.047(3) 0.046(3) 0.004(2) 0.017(2) 0.000(2)
C3 0.041(3) 0.040(3) 0.037(3) -0.007(2) 0.005(2) -0.002(2)
C4 0.030(2) 0.042(3) 0.038(3) 0.002(2) 0.010(2) -0.002(2)
C5 0.029(2) 0.033(2) 0.026(2) 0.0010(19) 0.0074(18) 0.0028(19)
C6 0.029(2) 0.034(2) 0.031(2) 0.0020(19) 0.0126(18) -0.004(2)
C7 0.031(2) 0.033(2) 0.024(2) 0.0004(19) 0.0056(18) -0.0025(19)
C8 0.032(2) 0.027(2) 0.033(3) 0.0015(19) 0.0080(19) -0.0001(19)
C9 0.031(3) 0.045(3) 0.036(3) 0.002(2) 0.005(2) -0.001(2)
C10 0.031(3) 0.054(3) 0.046(3) -0.001(2) 0.003(2) 0.000(2)
C11 0.046(3) 0.059(3) 0.046(3) 0.000(3) 0.022(2) 0.003(3)
C12 0.038(3) 0.047(3) 0.034(3) -0.003(2) 0.009(2) 0.000(2)

loop_
_atom_type_symbol
_atom_type_description
_atom_type_scat_dispersion_real
_atom_type_scat_dispersion_imag
_atom_type_scat_source
C C 0.0033 0.0016 'International Tables Vol C Tables 4.2.6.8 and 6.1.1.4'
H H 0.0000 0.0000 'International Tables Vol C Tables 4.2.6.8 and 6.1.1.4'
N N 0.0061 0.0033 'International Tables Vol C Tables 4.2.6.8 and 6.1.1.4'

loop_
_geom_angle_atom_site_label_1
_geom_angle_atom_site_label_2
_geom_angle_atom_site_label_3
_geom_angle
_geom_angle_publ_flag
C3 N1 C2 116.3(4) yes
C6 N2 N3 107.7(3) yes
C7 N3 N2 108.0(3) yes
C7 N4 C6 105.6(3) yes
C7 N4 N5 124.8(3) yes
C6 N4 N5 128.9(3) yes
N4 N5 H5A 109.2 no
N4 N5 H5B 109.7 no
H5A N5 H5B 109.5 no
C10 N6 C11 116.3(4) yes
C2 C1 C5 119.2(4) no
C2 C1 H1 120.4 no
C5 C1 H1 120.4 no
N1 C2 C1 123.8(4) no
N1 C2 H2 118.1 no
C1 C2 H2 118.1 no
N1 C3 C4 124.1(4) no
N1 C3 H3 117.9 no
C4 C3 H3 117.9 no
C3 C4 C5 118.7(4) no
C3 C4 H4 120.7 no
C5 C4 H4 120.7 no
C1 C5 C4 117.9(4) no
C1 C5 C6 118.3(4) no
C4 C5 C6 123.7(4) no
N2 C6 N4 109.1(3) no
N2 C6 C5 124.4(3) no
N4 C6 C5 126.5(4) no
N3 C7 N4 109.6(3) no
N3 C7 C8 122.4(3) no
N4 C7 C8 128.0(4) no
C12 C8 C9 117.1(4) no
C12 C8 C7 125.3(4) no
C9 C8 C7 117.5(4) no
C10 C9 C8 119.4(4) no
C10 C9 H9 120.3 no
C8 C9 H9 120.3 no
N6 C10 C9 123.8(4) no
N6 C10 H10 118.1 no
C9 C10 H10 118.1 no
N6 C11 C12 124.6(4) no
N6 C11 H11 117.7 no
C12 C11 H11 117.7 no
C8 C12 C11 118.8(4) no
C8 C12 H12 120.6 no
C11 C12 H12 120.6 no

loop_
_geom_bond_atom_site_label_1
_geom_bond_atom_site_label_2
_geom_bond_site_symmetry_2
_geom_bond_distance
_geom_bond_publ_flag
N1 C3 . 1.340(5) yes
N1 C2 . 1.343(5) yes
N2 C6 . 1.310(5) yes
N2 N3 . 1.381(4) yes
N3 C7 . 1.312(5) yes
N4 C7 . 1.358(4) yes
N4 C6 . 1.382(5) yes
N4 N5 . 1.411(4) yes
N5 H5A . 0.90 no
N5 H5B . 0.90 no
N6 C10 . 1.328(6) yes
N6 C11 . 1.335(5) yes
C1 C2 . 1.375(5) no
C1 C5 . 1.385(5) no
C1 H1 . 0.93 no
C2 H2 . 0.93 no
C3 C4 . 1.377(5) no
C3 H3 . 0.93 no
C4 C5 . 1.391(5) no
C4 H4 . 0.93 no
C5 C6 . 1.468(5) no
C7 C8 . 1.481(5) no
C8 C12 . 1.388(5) no
C8 C9 . 1.393(5) no
C9 C10 . 1.390(5) no
C9 H9 . 0.93 no
C10 H10 . 0.93 no
C11 C12 . 1.387(6) no
C11 H11 . 0.93 no
C12 H12 . 0.93 no

loop_
_geom_hbond_atom_site_label_D
_geom_hbond_atom_site_label_H
_geom_hbond_atom_site_label_A
_geom_hbond_site_symmetry_A
_geom_hbond_distance_DH
_geom_hbond_distance_HA
_geom_hbond_distance_DA
_geom_hbond_angle_DHA
_geom_hbond_publ_flag
N5 H5A N1 3_657 0.90 2.42 3.139(4) 137 yes
N5 H5B N2 4_566 0.90 2.34 3.108(5) 143 yes

loop_
_cod_related_entry_id
_cod_related_entry_database
_cod_related_entry_code
1 ChemSpider 495923
